data_7161039
loop_
_publ_author_name
'Pan, Xinyu'
'Abdulla, Yusuf'
'Bao, Ming'
'Xu, Xinfang'

_publ_section_title
;
 Gold-catalyzed amination of <i>in situ</i> formed alkyl gold species with
 <i>p</i>-quinonediimines as a N source.
;
_journal_issue 3
_journal_name_full 'Organic &amp; biomolecular chemistry'
_journal_page_first 670
_journal_page_last 674
_journal_paper_doi 10.1039/d5ob01823d
_journal_volume 24
_journal_year 2026
_chemical_formula_moiety 'C31 H29 N3 O5 S2'
_chemical_formula_sum 'C31 H29 N3 O5 S2'
_chemical_formula_weight 587.69
_space_group_crystal_system monoclinic
_space_group_IT_number 14
_space_group_name_Hall '-P 2ybc'
_space_group_name_H-M_alt 'P 1 21/c 1'
_atom_sites_solution_hydrogens geom
_atom_sites_solution_primary dual
_audit_block_doi 10.5517/ccdc.csd.cc2plck7
_audit_creation_date 2025-09-19
_audit_creation_method
;
Olex2 1.5
(compiled 2024.02.16 svn.r378c4104 for OlexSys, GUI svn.r6928)
;
_audit_update_record
;
2025-09-22 deposited with the CCDC.	2025-12-15 downloaded from the CCDC.
;
_cell_angle_alpha 90
_cell_angle_beta 93.322(7)
_cell_angle_gamma 90
_cell_formula_units_Z 4
_cell_length_a 15.9606(11)
_cell_length_b 10.2207(10)
_cell_length_c 18.4680(13)
_cell_measurement_reflns_used 4624
_cell_measurement_temperature 293(2)
_cell_measurement_theta_max 73.0780
_cell_measurement_theta_min 3.4650
_cell_volume 3007.6(4)
_computing_cell_refinement 'CrysAlisPro 1.171.41.49a (Rigaku OD, 2019)'
_computing_data_collection 'CrysAlisPro 1.171.41.49a (Rigaku OD, 2019)'
_computing_data_reduction 'CrysAlisPro 1.171.41.49a (Rigaku OD, 2019)'
_computing_molecular_graphics 'Olex2 1.5 (Dolomanov et al., 2009)'
_computing_publication_material 'Olex2 1.5 (Dolomanov et al., 2009)'
_computing_structure_refinement 'SHELXL 2014/7 (Sheldrick, 2015)'
_computing_structure_solution 'SHELXT 2018/2 (Sheldrick, 2018)'
_diffrn_ambient_temperature 293(2)
_diffrn_detector 'Hybrid Pixel Array Detector'
_diffrn_detector_area_resol_mean 10.0000
_diffrn_detector_type HyPix
_diffrn_measured_fraction_theta_full 0.971
_diffrn_measured_fraction_theta_max 0.929
_diffrn_measurement_details
;
List of Runs (angles in degrees, time in seconds):

  # Type    Start    End  Width  t~exp~   \w     \q     \k     \f   Frames
#--------------------------------------------------------------------------
  1  \w    -81.00 -16.00   0.50    0.20    --  -39.95 110.00  41.00  130
  2  \w     32.00  82.00   0.50    0.20    --   39.95-110.00 -53.00  100
  3  \w    -69.00 -43.00   0.50    0.20    --  -94.50 110.00  41.00   52
  4  \w   -127.00 -97.00   0.50    0.20    --  -94.50-110.00 -53.00   60
  5  \w    107.00 132.00   0.50    0.20    --  108.87 110.00  41.00   50
  6  \w     33.00 107.00   0.50    0.20    --  108.87-110.00 -53.00  148
  7  \w    -25.00  45.00   0.50    0.20    --  -39.95  19.00 150.00  140
  8  \w    -44.00  14.00   0.50    0.20    --   39.95 -19.00 -30.00  116
  9  \w    -32.00  19.00   0.50    0.20    --   39.95 -19.00 -90.00  102
 10  \w    -44.00  21.00   0.50    0.20    --   39.95 -19.00-150.00  130
 11  \w    -40.00 -15.00   0.50    0.20    --  -94.50  45.00 -90.00   50
 12  \w    -43.00 -16.00   0.50    0.20    --  -94.50  45.00-150.00   54
 13  \w    -71.00 -20.00   0.50    0.20    --  -94.50 125.00 120.00  102
 14  \w    -43.00 -15.00   0.50    0.20    --  -94.50  45.00   0.00   56
 15  \w    -50.00 -17.00   0.50    0.20    --  -94.50  45.00 150.00   66
 16  \w    -48.00 -22.00   0.50    0.20    --  -94.50  45.00-180.00   52
 17  \w    -43.00 -15.00   0.50    0.20    --  -94.50  45.00-120.00   56
 18  \w    -71.00 -46.00   0.50    0.20    --  -94.50  61.00   0.00   50
 19  \w     35.00 105.00   0.50    0.20    --  108.87 -77.00   0.00  140
 20  \w     99.00 143.00   0.50    0.20    --  108.87  45.00-150.00   88
 21  \w     45.00  71.00   0.50    0.20    --  108.87 -61.00 120.00   52
 22  \w     34.00  60.00   0.50    0.20    --  108.87 -61.00 -60.00   52
 23  \w     73.00 102.00   0.50    0.20    --  108.87 -94.00  30.00   58
 24  \w     29.00 105.00   0.50    0.20    --  108.87 -94.00 -30.00  152
 25  \w     38.00  71.00   0.50    0.20    --  108.87 -61.00   0.00   66
 26  \w     80.00 171.00   0.50    0.20    --  108.87  45.00  90.00  182
 27  \w     41.00 107.00   0.50    0.20    --  108.87-125.00  30.00  132
 28  \w     34.00  71.00   0.50    0.20    --  108.87 -61.00  90.00   74
;
_diffrn_measurement_device 'four-circle diffractometer'
_diffrn_measurement_device_type 'XtaLAB Synergy, Dualflex, HyPix'
_diffrn_measurement_method '\w scans'
_diffrn_orient_matrix_type 'CrysAlisPro convention (1999,Acta A55,543-557)'
_diffrn_orient_matrix_UB_11 -0.0073053000
_diffrn_orient_matrix_UB_12 0.1476033000
_diffrn_orient_matrix_UB_13 0.0148977000
_diffrn_orient_matrix_UB_21 -0.0851175000
_diffrn_orient_matrix_UB_22 -0.0229272000
_diffrn_orient_matrix_UB_23 0.0332556000
_diffrn_orient_matrix_UB_31 0.0453264000
_diffrn_orient_matrix_UB_32 -0.0195817000
_diffrn_orient_matrix_UB_33 0.0752195000
_diffrn_radiation_monochromator mirror
_diffrn_radiation_probe x-ray
_diffrn_radiation_type 'Cu K\a'
_diffrn_radiation_wavelength 1.54184
_diffrn_reflns_av_R_equivalents 0.1138
_diffrn_reflns_av_unetI/netI 0.0876
_diffrn_reflns_Laue_measured_fraction_full 0.971
_diffrn_reflns_Laue_measured_fraction_max 0.929
_diffrn_reflns_limit_h_max 19
_diffrn_reflns_limit_h_min -18
_diffrn_reflns_limit_k_max 12
_diffrn_reflns_limit_k_min -12
_diffrn_reflns_limit_l_max 22
_diffrn_reflns_limit_l_min -21
_diffrn_reflns_number 15838
_diffrn_reflns_point_group_measured_fraction_full 0.971
_diffrn_reflns_point_group_measured_fraction_max 0.929
_diffrn_reflns_theta_full 67.684
_diffrn_reflns_theta_max 74.019
_diffrn_reflns_theta_min 2.773
_diffrn_source 'micro-focus sealed X-ray tube'
_diffrn_source_type 'PhotonJet (Cu) X-ray Source'
_exptl_absorpt_coefficient_mu 1.966
_exptl_absorpt_correction_T_max 1.00000
_exptl_absorpt_correction_T_min 0.75489
_exptl_absorpt_correction_type multi-scan
_exptl_absorpt_process_details
;
CrysAlisPro 1.171.41.49a (Rigaku Oxford Diffraction, 2019)
Empirical absorption correction using spherical harmonics,
 implemented in SCALE3 ABSPACK scaling algorithm.
;
_exptl_crystal_colour 'clear light white'
_exptl_crystal_colour_lustre clear
_exptl_crystal_colour_modifier light
_exptl_crystal_colour_primary white
_exptl_crystal_density_diffrn 1.298
_exptl_crystal_description block
_exptl_crystal_F_000 1232
_exptl_crystal_size_max 0.03
_exptl_crystal_size_mid 0.02
_exptl_crystal_size_min 0.01
_refine_diff_density_max 0.420
_refine_diff_density_min -0.590
_refine_diff_density_rms 0.094
_refine_ls_extinction_method none
_refine_ls_goodness_of_fit_ref 0.984
_refine_ls_hydrogen_treatment constr
_refine_ls_matrix_type full
_refine_ls_number_parameters 373
_refine_ls_number_reflns 5680
_refine_ls_number_restraints 1
_refine_ls_restrained_S_all 0.984
_refine_ls_R_factor_all 0.1689
_refine_ls_R_factor_gt 0.0890
_refine_ls_shift/su_max 0.003
_refine_ls_shift/su_mean 0.000
_refine_ls_structure_factor_coef Fsqd
_refine_ls_weighting_details 'w=1/[\s^2^(Fo^2^)+(0.2000P)^2^] where P=(Fo^2^+2Fc^2^)/3'
_refine_ls_weighting_scheme calc
_refine_ls_wR_factor_gt 0.2470
_refine_ls_wR_factor_ref 0.3396
_reflns_Friedel_coverage 0.000
_reflns_number_gt 2490
_reflns_number_total 5680
_reflns_threshold_expression 'I > 2\s(I)'
_cod_data_source_file d5ob01823d2.cif
_cod_data_source_block lf-167
_cod_database_code 7161039
_shelx_shelxl_version_number 2014/7
_chemical_oxdiff_formula 'C H O N S'
_shelx_space_group_comment
;
The symmetry employed for this shelxl refinement is uniquely defined
by the following loop, which should always be used as a source of
symmetry information in preference to the above space-group names.
They are only intended as comments.
;
_cell_oxdiff_angle_alpha 89.837(6)
_cell_oxdiff_angle_beta 93.333(5)
_cell_oxdiff_angle_gamma 89.953(8)
_cell_oxdiff_length_a 15.9567(12)
_cell_oxdiff_length_b 10.2261(12)
_cell_oxdiff_length_c 18.4632(8)
_cell_oxdiff_measurement_reflns_used 4624
_cell_oxdiff_volume 3007.6(4)
_shelx_estimated_absorpt_t_max 0.981
_shelx_estimated_absorpt_t_min 0.943
_olex2_refinement_description
;
1. Fixed Uiso
 At 1.2 times of:
  All C(H) groups, All C(H,H) groups, All N(H) groups
 At 1.5 times of:
  All C(H,H,H) groups
2. Rigid bond restraints
 C00M, C00K
 with sigma for 1-2 distances of 0.001 and sigma for 1-3 distances of 0.002
3.a Ternary CH refined with riding coordinates:
 C00N(H00N)
3.b Aromatic/amide H refined with riding coordinates:
 N009(H009), C00D(H00D), C00F(H00F), C00H(H00H), C00I(H00I), C00L(H00L),
 C00Q(H00Q), C00R(H00R), C00S(H00S), C00T(H00T), C00U(H00U), C00V(H00V),
 C00X(H00X), C00Z(H00Z), C010(H010), C011(H011), C012(H012)
3.c X=CH2 refined with riding coordinates:
 C00M(H00A,H00B)
3.d Idealised Me refined as rotating group:
 C013(H01A,H01B,H01C), C014(H01D,H01E,H01F), C015(H01G,H01H,H01I)
;
_olex2_submission_special_instructions 'No special instructions were received'
_oxdiff_exptl_absorpt_empirical_details
;
Empirical correction (ABSPACK) includes:
- Absorption correction using spherical harmonics
- Frame scaling
;
_oxdiff_exptl_absorpt_empirical_full_max 4.773
_oxdiff_exptl_absorpt_empirical_full_min 0.357

loop_
_space_group_symop_operation_xyz
'x, y, z'
'-x, y+1/2, -z+1/2'
'-x, -y, -z'
'x, -y-1/2, z-1/2'

loop_
_atom_site_label
_atom_site_type_symbol
_atom_site_fract_x
_atom_site_fract_y
_atom_site_fract_z
_atom_site_U_iso_or_equiv
_atom_site_adp_type
_atom_site_occupancy
_atom_site_site_symmetry_order
_atom_site_calc_flag
_atom_site_refinement_flags_posn
_atom_site_refinement_flags_adp
_atom_site_refinement_flags_occupancy
_atom_site_disorder_assembly
_atom_site_disorder_group
S001 S 0.30656(8) 0.20288(16) 0.48514(8) 0.0827(5) Uani 1 1 d . . . . .
S002 S 0.07165(9) 0.30922(15) 0.10953(8) 0.0875(6) Uani 1 1 d . . . . .
O003 O 0.1960(2) 0.6318(4) 0.3965(2) 0.0928(12) Uani 1 1 d . . . . .
O004 O 0.2671(2) 0.0800(4) 0.4677(2) 0.0986(12) Uani 1 1 d . . . . .
N005 N 0.2564(3) 0.3169(4) 0.4360(2) 0.0774(12) Uani 1 1 d . . . . .
O006 O 0.0054(2) 0.2665(5) 0.1520(2) 0.1086(14) Uani 1 1 d . . . . .
O007 O 0.0699(3) 0.2826(4) 0.0334(2) 0.1114(14) Uani 1 1 d . . . . .
O008 O 0.3092(3) 0.2500(5) 0.5579(2) 0.1086(14) Uani 1 1 d . . . . .
N009 N 0.1579(3) 0.2388(4) 0.1427(2) 0.0836(13) Uani 1 1 d . . . . .
H009 H 0.1877 0.1932 0.1147 0.100 Uiso 1 1 calc R U . . .
N00A N 0.3201(3) 0.5339(5) 0.4264(3) 0.0888(13) Uani 1 1 d . . . . .
C00B C 0.1841(3) 0.2520(6) 0.2171(3) 0.0753(14) Uani 1 1 d . . . . .
C00C C 0.2350(3) 0.2879(5) 0.3617(3) 0.0685(13) Uani 1 1 d . . . . .
C00D C 0.2615(3) 0.3098(5) 0.2357(3) 0.0774(14) Uani 1 1 d . . . . .
H00D H 0.2955 0.3381 0.1996 0.093 Uiso 1 1 calc R U . . .
C00E C 0.4106(3) 0.1957(6) 0.4591(3) 0.0749(14) Uani 1 1 d . . . . .
C00F C 0.2873(3) 0.3247(5) 0.3072(3) 0.0742(14) Uani 1 1 d . . . . .
H00F H 0.3400 0.3596 0.3195 0.089 Uiso 1 1 calc R U . . .
C00G C 0.2814(3) 0.6252(6) 0.3932(3) 0.0790(15) Uani 1 1 d . . . . .
C00H C 0.1595(3) 0.2268(5) 0.3418(3) 0.0784(15) Uani 1 1 d . . . . .
H00H H 0.1252 0.1987 0.3777 0.094 Uiso 1 1 calc R U . . .
C00I C 0.1345(3) 0.2072(5) 0.2710(3) 0.0808(15) Uani 1 1 d . . . . .
H00I H 0.0844 0.1639 0.2588 0.097 Uiso 1 1 calc R U . . .
C00J C 0.0855(3) 0.4791(6) 0.1225(3) 0.0787(15) Uani 1 1 d . . . . .
C00K C 0.1734(3) 0.5205(6) 0.4370(3) 0.0835(15) Uani 1 1 d . U . . .
C00L C 0.0805(3) 0.5334(8) 0.1909(3) 0.0939(18) Uani 1 1 d . . . . .
H00L H 0.0698 0.4805 0.2303 0.113 Uiso 1 1 calc R U . . .
C00M C 0.0972(4) 0.4951(6) 0.4488(3) 0.1006(19) Uani 1 1 d . U . . .
H00A H 0.0546 0.5502 0.4308 0.121 Uiso 1 1 calc R U . . .
H00B H 0.0842 0.4214 0.4755 0.121 Uiso 1 1 calc R U . . .
C00N C 0.2567(3) 0.4547(6) 0.4593(3) 0.0840(16) Uani 1 1 d . . . . .
H00N H 0.2657 0.4585 0.5122 0.101 Uiso 1 1 calc R U . . .
C00O C 0.3156(3) 0.7290(6) 0.3476(3) 0.0851(16) Uani 1 1 d . . . . .
C00P C 0.1041(4) 0.7482(7) 0.1416(5) 0.104(2) Uani 1 1 d . . . . .
C00Q C 0.2697(4) 0.8347(7) 0.3240(4) 0.0979(19) Uani 1 1 d . . . . .
H00Q H 0.2151 0.8448 0.3381 0.117 Uiso 1 1 calc R U . . .
C00R C 0.0993(3) 0.5578(8) 0.0640(3) 0.0949(18) Uani 1 1 d . . . . .
H00R H 0.1033 0.5215 0.0181 0.114 Uiso 1 1 calc R U . . .
C00S C 0.1073(4) 0.6909(8) 0.0739(4) 0.108(2) Uani 1 1 d . . . . .
H00S H 0.1150 0.7439 0.0339 0.130 Uiso 1 1 calc R U . . .
C00T C 0.4375(4) 0.0888(7) 0.4226(4) 0.0994(19) Uani 1 1 d . . . . .
H00T H 0.4005 0.0208 0.4104 0.119 Uiso 1 1 calc R U . . .
C00U C 0.0915(4) 0.6646(9) 0.2002(4) 0.106(2) Uani 1 1 d . . . . .
H00U H 0.0907 0.6996 0.2467 0.127 Uiso 1 1 calc R U . . .
C00V C 0.3981(4) 0.7196(7) 0.3288(4) 0.114(2) Uani 1 1 d . . . . .
H00V H 0.4320 0.6515 0.3468 0.136 Uiso 1 1 calc R U . . .
C00W C 0.5763(4) 0.1777(9) 0.4209(4) 0.106(2) Uani 1 1 d . . . . .
C00X C 0.5202(4) 0.0823(8) 0.4039(4) 0.114(2) Uani 1 1 d . . . . .
H00X H 0.5377 0.0094 0.3787 0.137 Uiso 1 1 calc R U . . .
C00Y C 0.3829(5) 0.9160(8) 0.2573(4) 0.116(2) Uani 1 1 d . . . . .
C00Z C 0.3034(5) 0.9272(7) 0.2791(4) 0.112(2) Uani 1 1 d . . . . .
H00Z H 0.2709 0.9985 0.2636 0.134 Uiso 1 1 calc R U . . .
C010 C 0.4660(4) 0.2942(7) 0.4773(4) 0.112(2) Uani 1 1 d . . . . .
H010 H 0.4485 0.3675 0.5021 0.134 Uiso 1 1 calc R U . . .
C011 C 0.4298(5) 0.8119(9) 0.2833(5) 0.127(3) Uani 1 1 d . . . . .
H011 H 0.4848 0.8033 0.2697 0.153 Uiso 1 1 calc R U . . .
C012 C 0.5477(4) 0.2838(8) 0.4587(5) 0.127(3) Uani 1 1 d . . . . .
H012 H 0.5852 0.3504 0.4720 0.152 Uiso 1 1 calc R U . . .
C013 C 0.1128(6) 0.8945(7) 0.1528(6) 0.163(4) Uani 1 1 d . . . . .
H01A H 0.1698 0.9148 0.1683 0.245 Uiso 1 1 calc R U . . .
H01B H 0.0761 0.9223 0.1892 0.245 Uiso 1 1 calc R U . . .
H01C H 0.0982 0.9389 0.1081 0.245 Uiso 1 1 calc R U . . .
C014 C 0.6677(4) 0.1679(10) 0.4016(5) 0.156(4) Uani 1 1 d . . . . .
H01D H 0.7016 0.1411 0.4436 0.234 Uiso 1 1 calc R U . . .
H01E H 0.6864 0.2517 0.3855 0.234 Uiso 1 1 calc R U . . .
H01F H 0.6725 0.1047 0.3636 0.234 Uiso 1 1 calc R U . . .
C015 C 0.4194(6) 1.0159(8) 0.2069(5) 0.158(3) Uani 1 1 d . . . . .
H01G H 0.3775 1.0400 0.1698 0.237 Uiso 1 1 calc R U . . .
H01H H 0.4669 0.9786 0.1848 0.237 Uiso 1 1 calc R U . . .
H01I H 0.4368 1.0921 0.2341 0.237 Uiso 1 1 calc R U . . .

loop_
_atom_site_aniso_label
_atom_site_aniso_U_11
_atom_site_aniso_U_22
_atom_site_aniso_U_33
_atom_site_aniso_U_23
_atom_site_aniso_U_13
_atom_site_aniso_U_12
S001 0.0812(8) 0.0972(13) 0.0699(10) 0.0138(7) 0.0063(6) 0.0176(7)
S002 0.0902(9) 0.0861(12) 0.0841(11) -0.0042(7) -0.0142(7) -0.0113(7)
O003 0.079(2) 0.092(3) 0.108(3) 0.014(2) 0.0184(19) 0.016(2)
O004 0.086(2) 0.084(3) 0.126(3) 0.026(2) 0.011(2) 0.000(2)
N005 0.086(3) 0.078(3) 0.067(3) 0.006(2) -0.001(2) 0.013(2)
O006 0.087(3) 0.123(4) 0.114(3) 0.014(3) -0.010(2) -0.033(2)
O007 0.138(3) 0.110(4) 0.081(3) -0.013(2) -0.034(2) -0.006(3)
O008 0.113(3) 0.145(4) 0.068(3) 0.018(2) 0.007(2) 0.035(3)
N009 0.105(3) 0.073(3) 0.072(3) -0.013(2) -0.003(2) 0.003(2)
N00A 0.081(3) 0.086(4) 0.097(3) 0.000(3) -0.015(2) 0.001(3)
C00B 0.086(3) 0.065(3) 0.075(4) -0.004(3) 0.001(3) 0.009(3)
C00C 0.077(3) 0.066(3) 0.063(3) 0.009(2) 0.002(2) 0.013(2)
C00D 0.080(3) 0.078(4) 0.076(4) 0.005(3) 0.011(3) 0.005(3)
C00E 0.080(3) 0.077(4) 0.066(3) 0.008(3) -0.006(2) 0.014(3)
C00F 0.075(3) 0.073(4) 0.074(4) 0.000(3) 0.003(3) 0.004(2)
C00G 0.073(3) 0.078(4) 0.085(4) -0.008(3) 0.001(3) 0.004(3)
C00H 0.078(3) 0.074(4) 0.084(4) 0.014(3) 0.008(3) -0.002(3)
C00I 0.077(3) 0.076(4) 0.089(4) 0.000(3) 0.001(3) -0.005(3)
C00J 0.068(3) 0.082(4) 0.085(4) 0.001(3) -0.006(2) 0.005(3)
C00K 0.086(3) 0.076(4) 0.090(4) 0.005(3) 0.018(3) 0.018(3)
C00L 0.091(4) 0.104(6) 0.086(4) -0.013(4) 0.007(3) -0.006(3)
C00M 0.094(3) 0.088(5) 0.123(5) 0.018(4) 0.035(3) 0.016(3)
C00N 0.101(4) 0.087(4) 0.063(3) -0.002(3) 0.003(3) 0.006(3)
C00O 0.076(3) 0.078(4) 0.100(4) -0.012(3) 0.002(3) 0.007(3)
C00P 0.081(4) 0.091(5) 0.137(6) -0.007(5) -0.027(4) 0.021(3)
C00Q 0.087(4) 0.085(5) 0.123(5) -0.001(4) 0.011(3) -0.003(4)
C00R 0.092(4) 0.106(6) 0.086(4) 0.006(4) -0.007(3) -0.003(4)
C00S 0.091(4) 0.115(7) 0.117(6) 0.011(5) -0.009(4) -0.006(4)
C00T 0.077(3) 0.102(5) 0.119(5) -0.008(4) 0.006(3) 0.000(3)
C00U 0.095(4) 0.113(6) 0.109(6) -0.022(5) -0.005(3) 0.016(4)
C00V 0.094(4) 0.088(5) 0.162(7) 0.013(5) 0.033(4) 0.013(4)
C00W 0.066(3) 0.128(6) 0.121(5) 0.025(5) -0.005(3) 0.003(4)
C00X 0.086(4) 0.121(6) 0.136(6) -0.014(4) 0.018(4) 0.014(4)
C00Y 0.120(5) 0.089(5) 0.142(6) -0.008(5) 0.026(4) -0.016(4)
C00Z 0.112(5) 0.082(5) 0.140(6) 0.010(4) 0.005(4) -0.013(4)
C010 0.092(4) 0.095(5) 0.144(6) -0.028(4) -0.024(4) 0.005(3)
C011 0.106(5) 0.115(7) 0.167(8) -0.009(5) 0.051(5) 0.000(5)
C012 0.083(4) 0.107(6) 0.186(8) 0.004(5) -0.032(4) -0.012(4)
C013 0.168(7) 0.082(6) 0.231(11) -0.028(6) -0.066(7) 0.027(5)
C014 0.074(4) 0.188(9) 0.206(9) 0.050(6) 0.007(5) 0.010(5)
C015 0.189(8) 0.112(7) 0.181(8) 0.016(6) 0.074(7) -0.032(6)

loop_
_atom_type_symbol
_atom_type_description
_atom_type_scat_dispersion_real
_atom_type_scat_dispersion_imag
_atom_type_scat_source
C C 0.0181 0.0091 'International Tables Vol C Tables 4.2.6.8 and 6.1.1.4'
H H 0.0000 0.0000 'International Tables Vol C Tables 4.2.6.8 and 6.1.1.4'
N N 0.0311 0.0180 'International Tables Vol C Tables 4.2.6.8 and 6.1.1.4'
O O 0.0492 0.0322 'International Tables Vol C Tables 4.2.6.8 and 6.1.1.4'
S S 0.3331 0.5567 'International Tables Vol C Tables 4.2.6.8 and 6.1.1.4'

loop_
_geom_angle_atom_site_label_1
_geom_angle_atom_site_label_2
_geom_angle_atom_site_label_3
_geom_angle
_geom_angle_site_symmetry_1
_geom_angle_site_symmetry_3
_geom_angle_publ_flag
O004 S001 N005 107.5(2) . . ?
O004 S001 C00E 108.2(3) . . ?
N005 S001 C00E 108.3(2) . . ?
O008 S001 O004 119.8(3) . . ?
O008 S001 N005 105.4(3) . . ?
O008 S001 C00E 107.2(2) . . ?
O006 S002 O007 120.7(3) . . ?
O006 S002 N009 107.1(3) . . ?
O006 S002 C00J 108.6(3) . . ?
O007 S002 N009 104.6(3) . . ?
O007 S002 C00J 108.4(3) . . ?
N009 S002 C00J 106.6(2) . . ?
C00G O003 C00K 105.5(4) . . ?
C00C N005 S001 117.6(3) . . ?
C00C N005 C00N 118.5(4) . . ?
C00N N005 S001 121.3(3) . . ?
S002 N009 H009 119.5 . . ?
C00B N009 S002 120.9(4) . . ?
C00B N009 H009 119.5 . . ?
C00G N00A C00N 106.4(5) . . ?
C00D C00B N009 119.0(5) . . ?
C00I C00B N009 121.0(5) . . ?
C00I C00B C00D 119.9(5) . . ?
C00F C00C N005 121.3(5) . . ?
C00H C00C N005 120.2(5) . . ?
C00H C00C C00F 118.5(5) . . ?
C00B C00D H00D 120.1 . . ?
C00F C00D C00B 119.8(5) . . ?
C00F C00D H00D 120.1 . . ?
C00T C00E S001 119.8(5) . . ?
C00T C00E C010 119.5(6) . . ?
C010 C00E S001 120.6(5) . . ?
C00C C00F H00F 119.8 . . ?
C00D C00F C00C 120.5(5) . . ?
C00D C00F H00F 119.8 . . ?
O003 C00G C00O 113.1(5) . . ?
N00A C00G O003 118.4(5) . . ?
N00A C00G C00O 128.5(5) . . ?
C00C C00H H00H 119.3 . . ?
C00I C00H C00C 121.5(5) . . ?
C00I C00H H00H 119.3 . . ?
C00B C00I H00I 120.2 . . ?
C00H C00I C00B 119.6(5) . . ?
C00H C00I H00I 120.2 . . ?
C00L C00J S002 120.3(5) . . ?
C00R C00J S002 119.5(5) . . ?
C00R C00J C00L 120.2(6) . . ?
O003 C00K C00N 104.6(5) . . ?
C00M C00K O003 121.8(5) . . ?
C00M C00K C00N 133.5(6) . . ?
C00J C00L H00L 120.1 . . ?
C00U C00L C00J 119.7(7) . . ?
C00U C00L H00L 120.1 . . ?
C00K C00M H00A 120.0 . . ?
C00K C00M H00B 120.0 . . ?
H00A C00M H00B 120.0 . . ?
N005 C00N C00K 110.8(5) . . ?
N005 C00N H00N 109.2 . . ?
N00A C00N N005 113.6(4) . . ?
N00A C00N C00K 104.9(5) . . ?
N00A C00N H00N 109.2 . . ?
C00K C00N H00N 109.2 . . ?
C00Q C00O C00G 122.8(5) . . ?
C00Q C00O C00V 118.4(6) . . ?
C00V C00O C00G 118.8(6) . . ?
C00S C00P C00U 117.0(7) . . ?
C00S C00P C013 122.2(8) . . ?
C00U C00P C013 120.8(8) . . ?
C00O C00Q H00Q 119.6 . . ?
C00O C00Q C00Z 120.8(6) . . ?
C00Z C00Q H00Q 119.6 . . ?
C00J C00R H00R 120.3 . . ?
C00J C00R C00S 119.4(6) . . ?
C00S C00R H00R 120.3 . . ?
C00P C00S H00S 119.0 . . ?
C00R C00S C00P 122.0(7) . . ?
C00R C00S H00S 119.0 . . ?
C00E C00T H00T 120.3 . . ?
C00E C00T C00X 119.4(6) . . ?
C00X C00T H00T 120.3 . . ?
C00L C00U C00P 121.7(7) . . ?
C00L C00U H00U 119.2 . . ?
C00P C00U H00U 119.2 . . ?
C00O C00V H00V 120.2 . . ?
C011 C00V C00O 119.5(7) . . ?
C011 C00V H00V 120.2 . . ?
C00X C00W C012 116.8(6) . . ?
C00X C00W C014 122.0(8) . . ?
C012 C00W C014 121.2(8) . . ?
C00T C00X H00X 118.7 . . ?
C00W C00X C00T 122.5(7) . . ?
C00W C00X H00X 118.7 . . ?
C00Z C00Y C011 117.5(7) . . ?
C00Z C00Y C015 121.5(8) . . ?
C011 C00Y C015 121.0(8) . . ?
C00Q C00Z H00Z 119.3 . . ?
C00Y C00Z C00Q 121.4(7) . . ?
C00Y C00Z H00Z 119.3 . . ?
C00E C010 H010 120.3 . . ?
C00E C010 C012 119.4(6) . . ?
C012 C010 H010 120.3 . . ?
C00V C011 H011 118.9 . . ?
C00Y C011 C00V 122.1(7) . . ?
C00Y C011 H011 118.9 . . ?
C00W C012 H012 118.9 . . ?
C010 C012 C00W 122.3(6) . . ?
C010 C012 H012 118.9 . . ?
C00P C013 H01A 109.5 . . ?
C00P C013 H01B 109.5 . . ?
C00P C013 H01C 109.5 . . ?
H01A C013 H01B 109.5 . . ?
H01A C013 H01C 109.5 . . ?
H01B C013 H01C 109.5 . . ?
C00W C014 H01D 109.5 . . ?
C00W C014 H01E 109.5 . . ?
C00W C014 H01F 109.5 . . ?
H01D C014 H01E 109.5 . . ?
H01D C014 H01F 109.5 . . ?
H01E C014 H01F 109.5 . . ?
C00Y C015 H01G 109.5 . . ?
C00Y C015 H01H 109.5 . . ?
C00Y C015 H01I 109.5 . . ?
H01G C015 H01H 109.5 . . ?
H01G C015 H01I 109.5 . . ?
H01H C015 H01I 109.5 . . ?

loop_
_geom_bond_atom_site_label_1
_geom_bond_atom_site_label_2
_geom_bond_distance
_geom_bond_site_symmetry_2
_geom_bond_publ_flag
S001 O004 1.433(4) . ?
S001 N005 1.656(4) . ?
S001 O008 1.426(4) . ?
S001 C00E 1.757(6) . ?
S002 O006 1.421(4) . ?
S002 O007 1.431(4) . ?
S002 N009 1.641(5) . ?
S002 C00J 1.765(6) . ?
O003 C00G 1.370(6) . ?
O003 C00K 1.419(7) . ?
N005 C00C 1.425(6) . ?
N005 C00N 1.473(7) . ?
N009 H009 0.8600 . ?
N009 C00B 1.419(6) . ?
N00A C00G 1.258(7) . ?
N00A C00N 1.457(7) . ?
C00B C00D 1.394(7) . ?
C00B C00I 1.384(7) . ?
C00C C00F 1.395(7) . ?
C00C C00H 1.389(7) . ?
C00D H00D 0.9300 . ?
C00D C00F 1.369(7) . ?
C00E C00T 1.366(8) . ?
C00E C010 1.368(8) . ?
C00F H00F 0.9300 . ?
C00G C00O 1.478(8) . ?
C00H H00H 0.9300 . ?
C00H C00I 1.360(7) . ?
C00I H00I 0.9300 . ?
C00J C00L 1.387(8) . ?
C00J C00R 1.375(8) . ?
C00K C00M 1.276(7) . ?
C00K C00N 1.525(7) . ?
C00L H00L 0.9300 . ?
C00L C00U 1.361(9) . ?
C00M H00A 0.9300 . ?
C00M H00B 0.9300 . ?
C00N H00N 0.9800 . ?
C00O C00Q 1.363(8) . ?
C00O C00V 1.385(8) . ?
C00P C00S 1.384(9) . ?
C00P C00U 1.403(9) . ?
C00P C013 1.515(10) . ?
C00Q H00Q 0.9300 . ?
C00Q C00Z 1.386(9) . ?
C00R H00R 0.9300 . ?
C00R C00S 1.378(9) . ?
C00S H00S 0.9300 . ?
C00T H00T 0.9300 . ?
C00T C00X 1.386(8) . ?
C00U H00U 0.9300 . ?
C00V H00V 0.9300 . ?
C00V C011 1.380(10) . ?
C00W C00X 1.348(9) . ?
C00W C012 1.381(10) . ?
C00W C014 1.524(9) . ?
C00X H00X 0.9300 . ?
C00Y C00Z 1.358(10) . ?
C00Y C011 1.371(10) . ?
C00Y C015 1.521(10) . ?
C00Z H00Z 0.9300 . ?
C010 H010 0.9300 . ?
C010 C012 1.371(10) . ?
C011 H011 0.9300 . ?
C012 H012 0.9300 . ?
C013 H01A 0.9600 . ?
C013 H01B 0.9600 . ?
C013 H01C 0.9600 . ?
C014 H01D 0.9600 . ?
C014 H01E 0.9600 . ?
C014 H01F 0.9600 . ?
C015 H01G 0.9600 . ?
C015 H01H 0.9600 . ?
C015 H01I 0.9600 . ?

loop_
_geom_torsion_atom_site_label_1
_geom_torsion_atom_site_label_2
_geom_torsion_atom_site_label_3
_geom_torsion_atom_site_label_4
_geom_torsion
_geom_torsion_site_symmetry_1
_geom_torsion_site_symmetry_2
_geom_torsion_site_symmetry_3
_geom_torsion_site_symmetry_4
_geom_torsion_publ_flag
S001 N005 C00C C00F -94.2(5) . . . . ?
S001 N005 C00C C00H 88.6(5) . . . . ?
S001 N005 C00N N00A 96.4(5) . . . . ?
S001 N005 C00N C00K -145.9(4) . . . . ?
S001 C00E C00T C00X -178.3(5) . . . . ?
S001 C00E C010 C012 177.5(5) . . . . ?
S002 N009 C00B C00D -119.5(5) . . . . ?
S002 N009 C00B C00I 61.3(7) . . . . ?
S002 C00J C00L C00U 179.8(4) . . . . ?
S002 C00J C00R C00S 177.8(4) . . . . ?
O003 C00G C00O C00Q 12.6(8) . . . . ?
O003 C00G C00O C00V -168.3(5) . . . . ?
O003 C00K C00N N005 -125.0(5) . . . . ?
O003 C00K C00N N00A -2.1(6) . . . . ?
O004 S001 N005 C00C -43.3(4) . . . . ?
O004 S001 N005 C00N 155.5(4) . . . . ?
O004 S001 C00E C00T 5.5(5) . . . . ?
O004 S001 C00E C010 -172.1(5) . . . . ?
N005 S001 C00E C00T -110.8(5) . . . . ?
N005 S001 C00E C010 71.6(5) . . . . ?
N005 C00C C00F C00D -172.4(4) . . . . ?
N005 C00C C00H C00I 174.8(5) . . . . ?
O006 S002 N009 C00B -55.1(5) . . . . ?
O006 S002 C00J C00L 40.4(5) . . . . ?
O006 S002 C00J C00R -138.2(4) . . . . ?
O007 S002 N009 C00B 175.6(4) . . . . ?
O007 S002 C00J C00L 173.2(4) . . . . ?
O007 S002 C00J C00R -5.4(5) . . . . ?
O008 S001 N005 C00C -172.1(4) . . . . ?
O008 S001 N005 C00N 26.6(5) . . . . ?
O008 S001 C00E C00T 135.9(5) . . . . ?
O008 S001 C00E C010 -41.7(6) . . . . ?
N009 S002 C00J C00L -74.7(5) . . . . ?
N009 S002 C00J C00R 106.7(4) . . . . ?
N009 C00B C00D C00F 179.2(5) . . . . ?
N009 C00B C00I C00H -176.9(5) . . . . ?
N00A C00G C00O C00Q -169.1(6) . . . . ?
N00A C00G C00O C00V 10.0(9) . . . . ?
C00B C00D C00F C00C -2.9(8) . . . . ?
C00C N005 C00N N00A -64.7(6) . . . . ?
C00C N005 C00N C00K 53.0(6) . . . . ?
C00C C00H C00I C00B -1.8(8) . . . . ?
C00D C00B C00I C00H 3.9(8) . . . . ?
C00E S001 N005 C00C 73.4(4) . . . . ?
C00E S001 N005 C00N -87.9(4) . . . . ?
C00E C00T C00X C00W 0.5(10) . . . . ?
C00E C010 C012 C00W 1.1(11) . . . . ?
C00F C00C C00H C00I -2.6(8) . . . . ?
C00G O003 C00K C00M -178.3(6) . . . . ?
C00G O003 C00K C00N 2.9(5) . . . . ?
C00G N00A C00N N005 121.6(5) . . . . ?
C00G N00A C00N C00K 0.5(6) . . . . ?
C00G C00O C00Q C00Z -177.7(6) . . . . ?
C00G C00O C00V C011 176.7(7) . . . . ?
C00H C00C C00F C00D 4.9(7) . . . . ?
C00I C00B C00D C00F -1.5(8) . . . . ?
C00J S002 N009 C00B 61.0(5) . . . . ?
C00J C00L C00U C00P 2.9(9) . . . . ?
C00J C00R C00S C00P 1.9(9) . . . . ?
C00K O003 C00G N00A -3.0(7) . . . . ?
C00K O003 C00G C00O 175.4(5) . . . . ?
C00L C00J C00R C00S -0.8(8) . . . . ?
C00M C00K C00N N005 56.3(9) . . . . ?
C00M C00K C00N N00A 179.3(7) . . . . ?
C00N N005 C00C C00F 67.6(6) . . . . ?
C00N N005 C00C C00H -109.7(5) . . . . ?
C00N N00A C00G O003 1.6(7) . . . . ?
C00N N00A C00G C00O -176.6(5) . . . . ?
C00O C00Q C00Z C00Y -0.1(11) . . . . ?
C00O C00V C011 C00Y 2.0(13) . . . . ?
C00Q C00O C00V C011 -4.2(10) . . . . ?
C00R C00J C00L C00U -1.6(8) . . . . ?
C00S C00P C00U C00L -1.9(9) . . . . ?
C00T C00E C010 C012 -0.1(10) . . . . ?
C00U C00P C00S C00R -0.6(9) . . . . ?
C00V C00O C00Q C00Z 3.2(10) . . . . ?
C00X C00W C012 C010 -1.2(11) . . . . ?
C00Z C00Y C011 C00V 1.2(12) . . . . ?
C010 C00E C00T C00X -0.7(9) . . . . ?
C011 C00Y C00Z C00Q -2.1(11) . . . . ?
C012 C00W C00X C00T 0.4(11) . . . . ?
C013 C00P C00S C00R 179.9(6) . . . . ?
C013 C00P C00U C00L 177.6(6) . . . . ?
C014 C00W C00X C00T 178.5(6) . . . . ?
C014 C00W C012 C010 -179.3(6) . . . . ?
C015 C00Y C00Z C00Q 178.7(7) . . . . ?
C015 C00Y C011 C00V -179.7(8) . . . . ?
